data_2228021
loop_
_publ_author_name
'Hijikata, Daichi'
'Takada, Teruhisa'
'Nagasawa, Atsushi'
'Okamoto, Akiko'
'Yonezawa, Noriyuki'

_publ_section_title
;
 2,7-Dimethoxy-1,8-bis(4-phenoxybenzoyl)naphthalene
;
_journal_coeditor_code SU2217
_journal_issue 11
_journal_name_full 'Acta Crystallographica Section E'
_journal_page_first o2902
_journal_page_last o2903
_journal_paper_doi 10.1107/S1600536810042170
_journal_volume 66
_journal_year 2010
_chemical_formula_iupac 'C38 H28 O6'
_chemical_formula_moiety 'C38 H28 O6'
_chemical_formula_sum 'C38 H28 O6'
_chemical_formula_weight 580.60
_chemical_name_common
;
2,7-Dimethoxy-1,8-bis(4-phenoxybenzoyl)naphthalene
;
_chemical_name_systematic
;
[2,7-dimethoxy-8-(4-phenoxybenzoyl)naphthalen-1-yl](4-phenoxyphenyl)methanone
;
_space_group_IT_number 14
_symmetry_cell_setting monoclinic
_symmetry_space_group_name_Hall '-P 2yn'
_symmetry_space_group_name_H-M 'P 1 21/n 1'
_atom_sites_solution_hydrogens geom
_atom_sites_solution_primary direct
_atom_sites_solution_secondary difmap
_audit_creation_method SHELXL-97
_cell_angle_alpha 90.00
_cell_angle_beta 91.115(2)
_cell_angle_gamma 90.00
_cell_formula_units_Z 4
_cell_length_a 12.0733(4)
_cell_length_b 12.4806(4)
_cell_length_c 19.8094(6)
_cell_measurement_reflns_used 37382
_cell_measurement_temperature 193(2)
_cell_measurement_theta_max 68.3
_cell_measurement_theta_min 3.5
_cell_volume 2984.36(16)
_computing_cell_refinement 'PROCESS-AUTO (Rigaku, 1998)'
_computing_data_collection 'PROCESS-AUTO (Rigaku, 1998)'
_computing_data_reduction 'CrystalStructure (Rigaku/MSC, 2004)'
_computing_molecular_graphics 'ORTEPIII (Burnett & Johnson, 1996)'
_computing_publication_material 'SHELXL97 (Sheldrick, 2008)'
_computing_structure_refinement 'SHELXL97 (Sheldrick, 2008)'
_computing_structure_solution 'SIR2004 (Burla <i>et al.</i>, 2005)'
_diffrn_ambient_temperature 193(2)
_diffrn_detector_area_resol_mean 10.00
_diffrn_measured_fraction_theta_full 0.999
_diffrn_measured_fraction_theta_max 0.999
_diffrn_measurement_device_type 'Rigaku R-AXIS RAPID'
_diffrn_measurement_method \w
_diffrn_radiation_monochromator graphite
_diffrn_radiation_source 'rotating anode'
_diffrn_radiation_type CuK\a
_diffrn_radiation_wavelength 1.54187
_diffrn_reflns_av_R_equivalents 0.0376
_diffrn_reflns_av_sigmaI/netI 0.0161
_diffrn_reflns_limit_h_max 14
_diffrn_reflns_limit_h_min -14
_diffrn_reflns_limit_k_max 15
_diffrn_reflns_limit_k_min -15
_diffrn_reflns_limit_l_max 23
_diffrn_reflns_limit_l_min -23
_diffrn_reflns_number 54106
_diffrn_reflns_theta_full 68.25
_diffrn_reflns_theta_max 68.25
_diffrn_reflns_theta_min 4.19
_exptl_absorpt_coefficient_mu 0.705
_exptl_absorpt_correction_T_max 0.8164
_exptl_absorpt_correction_T_min 0.7195
_exptl_absorpt_correction_type numerical
_exptl_absorpt_process_details
;
(NUMABS; Higashi, 1999)
;
_exptl_crystal_colour yellow
_exptl_crystal_density_diffrn 1.292
_exptl_crystal_density_method 'not measured'
_exptl_crystal_description block
_exptl_crystal_F_000 1216
_exptl_crystal_size_max 0.50
_exptl_crystal_size_mid 0.30
_exptl_crystal_size_min 0.30
_refine_diff_density_max 0.161
_refine_diff_density_min -0.126
_refine_ls_extinction_coef 0.00337(19)
_refine_ls_extinction_expression Fc^*^=kFc[1+0.001xFc^2^\l^3^/sin(2\q)]^-1/4^
_refine_ls_extinction_method 'SHELXL97 (Sheldrick, 2008)'
_refine_ls_goodness_of_fit_ref 1.035
_refine_ls_hydrogen_treatment constr
_refine_ls_matrix_type full
_refine_ls_number_parameters 400
_refine_ls_number_reflns 5458
_refine_ls_number_restraints 0
_refine_ls_restrained_S_all 1.035
_refine_ls_R_factor_all 0.0392
_refine_ls_R_factor_gt 0.0355
_refine_ls_shift/su_max 0.001
_refine_ls_shift/su_mean 0.000
_refine_ls_structure_factor_coef Fsqd
_refine_ls_weighting_details 'calc w=1/[\s^2^(Fo^2^)+(0.0496P)^2^+0.5589P] where P=(Fo^2^+2Fc^2^)/3'
_refine_ls_weighting_scheme calc
_refine_ls_wR_factor_gt 0.0959
_refine_ls_wR_factor_ref 0.0989
_reflns_number_gt 4862
_reflns_number_total 5458
_reflns_threshold_expression I>2sigma(I)
_cod_data_source_file su2217.cif
_cod_data_source_block I
_cod_original_cell_volume 2984.36(15)
_cod_original_sg_symbol_H-M 'P 21/n'
_cod_database_code 2228021
_cod_database_fobs_code 2228021

loop_
_symmetry_equiv_pos_site_id
_symmetry_equiv_pos_as_xyz
1 +X,+Y,+Z
2 1/2-X,1/2+Y,1/2-Z
3 -X,-Y,-Z
4 1/2+X,1/2-Y,1/2+Z

loop_
_atom_site_type_symbol
_atom_site_label
_atom_site_fract_x
_atom_site_fract_y
_atom_site_fract_z
_atom_site_U_iso_or_equiv
_atom_site_adp_type
_atom_site_calc_flag
_atom_site_refinement_flags
_atom_site_occupancy
_atom_site_disorder_assembly
_atom_site_disorder_group
O O1 0.96053(8) 0.06684(7) 0.81736(5) 0.0546(2) Uani d . 1 . .
O O2 0.77701(9) -0.00287(7) 0.90988(5) 0.0586(3) Uani d . 1 . .
O O3 0.97983(8) 0.27793(8) 0.73618(5) 0.0584(3) Uani d . 1 . .
O O4 0.51924(8) 0.06935(9) 0.91941(5) 0.0615(3) Uani d . 1 . .
O O5 1.08799(8) 0.36651(9) 1.06682(5) 0.0620(3) Uani d . 1 . .
O O6 0.79851(8) 0.28865(8) 1.16825(4) 0.0556(3) Uani d . 1 . .
C C1 0.83140(10) 0.20657(9) 0.79447(6) 0.0406(3) Uani d . 1 . .
C C2 0.86712(11) 0.27048(10) 0.74219(6) 0.0471(3) Uani d . 1 . .
C C3 0.79253(12) 0.32401(11) 0.69846(7) 0.0522(3) Uani d . 1 . .
H H3 0.8189 0.3692 0.6637 0.063 Uiso calc R 1 . .
C C4 0.68212(12) 0.30989(11) 0.70687(6) 0.0510(3) Uani d . 1 . .
H H4 0.6314 0.3447 0.6769 0.061 Uiso calc R 1 . .
C C5 0.64066(10) 0.24509(10) 0.75887(6) 0.0447(3) Uani d . 1 . .
C C6 0.52610(11) 0.22967(12) 0.76518(7) 0.0542(3) Uani d . 1 . .
H H6 0.4772 0.2613 0.7328 0.065 Uiso calc R 1 . .
C C7 0.48293(11) 0.17099(13) 0.81612(7) 0.0579(4) Uani d . 1 . .
H H7 0.4053 0.1600 0.8186 0.069 Uiso calc R 1 . .
C C8 0.55556(11) 0.12678(11) 0.86504(7) 0.0493(3) Uani d . 1 . .
C C9 0.66870(10) 0.13650(9) 0.86044(6) 0.0408(3) Uani d . 1 . .
C C10 0.71611(10) 0.19418(9) 0.80557(6) 0.0394(3) Uani d . 1 . .
C C11 0.92353(10) 0.15289(9) 0.83493(6) 0.0405(3) Uani d . 1 . .
C C12 0.96973(9) 0.21139(9) 0.89451(6) 0.0388(3) Uani d . 1 . .
C C13 0.92476(9) 0.30783(9) 0.91570(6) 0.0407(3) Uani d . 1 . .
H H13 0.8647 0.3388 0.8909 0.049 Uiso calc R 1 . .
C C14 0.96670(10) 0.35918(10) 0.97258(6) 0.0446(3) Uani d . 1 . .
H H14 0.9354 0.4250 0.9870 0.054 Uiso calc R 1 . .
C C15 1.05418(10) 0.31414(11) 1.00819(6) 0.0478(3) Uani d . 1 . .
C C16 1.10038(11) 0.21766(11) 0.98832(7) 0.0535(3) Uani d . 1 . .
H H16 1.1600 0.1867 1.0135 0.064 Uiso calc R 1 . .
C C17 1.05836(11) 0.16749(10) 0.93132(7) 0.0477(3) Uani d . 1 . .
H H17 1.0903 0.1020 0.9169 0.057 Uiso calc R 1 . .
C C18 1.19700(12) 0.39961(11) 1.07515(7) 0.0522(3) Uani d . 1 . .
C C19 1.27352(14) 0.39668(15) 1.02490(8) 0.0715(4) Uani d . 1 . .
H H19 1.2535 0.3709 0.9812 0.086 Uiso calc R 1 . .
C C20 1.38027(17) 0.4318(2) 1.03878(11) 0.0967(7) Uani d . 1 . .
H H20 1.4343 0.4283 1.0046 0.116 Uiso calc R 1 . .
C C21 1.40910(18) 0.47185(18) 1.10142(11) 0.0946(6) Uani d . 1 . .
H H21 1.4825 0.4962 1.1105 0.113 Uiso calc R 1 . .
C C22 1.33065(17) 0.47633(14) 1.15093(9) 0.0758(5) Uani d . 1 . .
H H22 1.3501 0.5042 1.1942 0.091 Uiso calc R 1 . .
C C23 1.22396(14) 0.44059(11) 1.13820(7) 0.0602(4) Uani d . 1 . .
H H23 1.1699 0.4441 1.1723 0.072 Uiso calc R 1 . .
C C24 0.73586(10) 0.08501(9) 0.91703(6) 0.0412(3) Uani d . 1 . .
C C25 0.74864(9) 0.14370(9) 0.98181(6) 0.0388(3) Uani d . 1 . .
C C26 0.69332(10) 0.23842(10) 0.99588(6) 0.0423(3) Uani d . 1 . .
H H26 0.6442 0.2685 0.9629 0.051 Uiso calc R 1 . .
C C27 0.70890(10) 0.28958(11) 1.05731(6) 0.0458(3) Uani d . 1 . .
H H27 0.6706 0.3542 1.0667 0.055 Uiso calc R 1 . .
C C28 0.78094(10) 0.24554(10) 1.10496(6) 0.0441(3) Uani d . 1 . .
C C29 0.83819(11) 0.15178(10) 1.09148(6) 0.0487(3) Uani d . 1 . .
H H29 0.8880 0.1224 1.1242 0.058 Uiso calc R 1 . .
C C30 0.82200(11) 0.10197(10) 1.03023(6) 0.0461(3) Uani d . 1 . .
H H30 0.8614 0.0380 1.0207 0.055 Uiso calc R 1 . .
C C31 0.77444(11) 0.39731(11) 1.17747(6) 0.0477(3) Uani d . 1 . .
C C32 0.68244(12) 0.42435(12) 1.21339(7) 0.0569(4) Uani d . 1 . .
H H32 0.6344 0.3705 1.2300 0.068 Uiso calc R 1 . .
C C33 0.66113(13) 0.53178(13) 1.22497(8) 0.0651(4) Uani d . 1 . .
H H33 0.5974 0.5521 1.2493 0.078 Uiso calc R 1 . .
C C34 0.73172(13) 0.60918(13) 1.20139(8) 0.0637(4) Uani d . 1 . .
H H34 0.7169 0.6827 1.2097 0.076 Uiso calc R 1 . .
C C35 0.82377(13) 0.58022(13) 1.16573(8) 0.0625(4) Uani d . 1 . .
H H35 0.8722 0.6339 1.1494 0.075 Uiso calc R 1 . .
C C36 0.84602(12) 0.47327(12) 1.15348(7) 0.0561(3) Uani d . 1 . .
H H36 0.9095 0.4528 1.1290 0.067 Uiso calc R 1 . .
C C37 1.02198(14) 0.34475(15) 0.68454(9) 0.0741(5) Uani d . 1 . .
H H37A 1.1031 0.3439 0.6867 0.089 Uiso calc R 1 . .
H H37B 0.9955 0.4182 0.6909 0.089 Uiso calc R 1 . .
H H37C 0.9964 0.3182 0.6404 0.089 Uiso calc R 1 . .
C C38 0.40630(15) 0.0786(2) 0.93694(12) 0.1008(7) Uani d . 1 . .
H H38A 0.3948 0.0437 0.9806 0.121 Uiso calc R 1 . .
H H38B 0.3598 0.0439 0.9023 0.121 Uiso calc R 1 . .
H H38C 0.3863 0.1545 0.9401 0.121 Uiso calc R 1 . .

loop_
_atom_site_aniso_label
_atom_site_aniso_U_11
_atom_site_aniso_U_22
_atom_site_aniso_U_33
_atom_site_aniso_U_12
_atom_site_aniso_U_13
_atom_site_aniso_U_23
O1 0.0598(6) 0.0431(5) 0.0604(6) 0.0113(4) -0.0108(4) -0.0065(4)
O2 0.0817(7) 0.0420(5) 0.0514(5) 0.0130(5) -0.0147(5) -0.0058(4)
O3 0.0499(5) 0.0617(6) 0.0636(6) 0.0012(4) 0.0039(4) 0.0206(5)
O4 0.0488(5) 0.0698(7) 0.0658(6) -0.0101(5) 0.0012(4) 0.0149(5)
O5 0.0549(6) 0.0761(7) 0.0546(6) -0.0006(5) -0.0087(4) -0.0167(5)
O6 0.0719(6) 0.0533(6) 0.0411(5) 0.0076(5) -0.0123(4) -0.0064(4)
C1 0.0459(6) 0.0357(6) 0.0399(6) 0.0017(5) -0.0052(5) 0.0007(5)
C2 0.0492(7) 0.0438(7) 0.0481(7) 0.0032(5) -0.0007(5) 0.0045(5)
C3 0.0610(8) 0.0491(8) 0.0462(7) 0.0042(6) -0.0033(6) 0.0116(6)
C4 0.0593(8) 0.0491(7) 0.0440(7) 0.0091(6) -0.0120(6) 0.0050(6)
C5 0.0491(7) 0.0430(7) 0.0414(6) 0.0049(5) -0.0106(5) -0.0018(5)
C6 0.0494(7) 0.0581(8) 0.0545(8) 0.0052(6) -0.0163(6) 0.0021(6)
C7 0.0407(7) 0.0666(9) 0.0660(9) -0.0031(6) -0.0106(6) 0.0031(7)
C8 0.0481(7) 0.0477(7) 0.0519(7) -0.0055(6) -0.0038(6) 0.0015(6)
C9 0.0445(6) 0.0374(6) 0.0400(6) -0.0013(5) -0.0073(5) -0.0025(5)
C10 0.0452(6) 0.0351(6) 0.0377(6) 0.0013(5) -0.0081(5) -0.0038(5)
C11 0.0411(6) 0.0356(6) 0.0448(6) 0.0009(5) -0.0015(5) 0.0042(5)
C12 0.0381(6) 0.0349(6) 0.0433(6) -0.0012(5) -0.0016(5) 0.0054(5)
C13 0.0369(6) 0.0359(6) 0.0492(7) -0.0001(5) -0.0035(5) 0.0058(5)
C14 0.0423(6) 0.0381(6) 0.0535(7) -0.0013(5) 0.0008(5) -0.0017(5)
C15 0.0455(7) 0.0513(7) 0.0465(7) -0.0035(6) -0.0041(5) -0.0029(6)
C16 0.0509(7) 0.0552(8) 0.0537(8) 0.0085(6) -0.0150(6) 0.0020(6)
C17 0.0497(7) 0.0411(7) 0.0521(7) 0.0088(5) -0.0073(6) 0.0027(5)
C18 0.0560(8) 0.0464(7) 0.0534(7) 0.0011(6) -0.0158(6) 0.0014(6)
C19 0.0657(10) 0.0865(12) 0.0619(9) -0.0152(8) -0.0117(7) -0.0112(8)
C20 0.0701(11) 0.1271(18) 0.0927(14) -0.0304(12) -0.0038(10) -0.0231(13)
C21 0.0769(12) 0.1078(16) 0.0979(15) -0.0283(11) -0.0281(11) -0.0112(12)
C22 0.0966(13) 0.0629(10) 0.0665(10) -0.0146(9) -0.0363(10) -0.0002(8)
C23 0.0814(10) 0.0475(8) 0.0508(8) -0.0021(7) -0.0179(7) 0.0023(6)
C24 0.0459(6) 0.0358(6) 0.0418(6) -0.0033(5) -0.0029(5) 0.0021(5)
C25 0.0422(6) 0.0348(6) 0.0392(6) -0.0049(5) -0.0026(5) 0.0039(5)
C26 0.0403(6) 0.0453(7) 0.0411(6) 0.0026(5) -0.0060(5) 0.0010(5)
C27 0.0447(6) 0.0462(7) 0.0464(7) 0.0065(5) -0.0040(5) -0.0048(5)
C28 0.0478(7) 0.0461(7) 0.0382(6) -0.0042(5) -0.0034(5) -0.0021(5)
C29 0.0580(8) 0.0434(7) 0.0441(7) 0.0031(6) -0.0138(6) 0.0043(5)
C30 0.0567(7) 0.0348(6) 0.0463(7) 0.0020(5) -0.0076(5) 0.0034(5)
C31 0.0519(7) 0.0522(8) 0.0387(6) -0.0001(6) -0.0077(5) -0.0075(5)
C32 0.0554(8) 0.0596(9) 0.0558(8) -0.0123(7) 0.0045(6) -0.0102(7)
C33 0.0582(8) 0.0671(10) 0.0706(10) -0.0053(7) 0.0151(7) -0.0195(8)
C34 0.0663(9) 0.0533(8) 0.0719(10) -0.0056(7) 0.0077(7) -0.0161(7)
C35 0.0629(9) 0.0602(9) 0.0646(9) -0.0141(7) 0.0077(7) -0.0052(7)
C36 0.0517(8) 0.0661(9) 0.0506(7) -0.0023(7) 0.0063(6) -0.0075(7)
C37 0.0649(9) 0.0804(11) 0.0774(11) 0.0013(8) 0.0147(8) 0.0301(9)
C38 0.0584(10) 0.1314(19) 0.1134(16) -0.0008(11) 0.0215(10) 0.0495(14)

loop_
_atom_type_symbol
_atom_type_description
_atom_type_scat_dispersion_real
_atom_type_scat_dispersion_imag
_atom_type_scat_source
C C 0.0181 0.0091 'International Tables Vol C Tables 4.2.6.8 and 6.1.1.4'
H H 0.0000 0.0000 'International Tables Vol C Tables 4.2.6.8 and 6.1.1.4'
O O 0.0492 0.0322 'International Tables Vol C Tables 4.2.6.8 and 6.1.1.4'

loop_
_geom_angle_atom_site_label_1
_geom_angle_atom_site_label_2
_geom_angle_atom_site_label_3
_geom_angle_site_symmetry_1
_geom_angle_site_symmetry_3
_geom_angle
_geom_angle_publ_flag
C2 O3 C37 . . 118.15(11) ?
C8 O4 C38 . . 118.24(12) ?
C18 O5 C15 . . 120.22(11) ?
C28 O6 C31 . . 117.95(10) ?
C2 C1 C10 . . 119.93(11) ?
C2 C1 C11 . . 114.52(11) ?
C10 C1 C11 . . 125.54(10) ?
O3 C2 C1 . . 115.37(11) ?
O3 C2 C3 . . 122.61(12) ?
C1 C2 C3 . . 122.01(12) ?
C4 C3 C2 . . 118.77(12) ?
C4 C3 H3 . . 120.6 ?
C2 C3 H3 . . 120.6 ?
C3 C4 C5 . . 121.84(12) ?
C3 C4 H4 . . 119.1 ?
C5 C4 H4 . . 119.1 ?
C6 C5 C4 . . 120.53(11) ?
C6 C5 C10 . . 119.75(12) ?
C4 C5 C10 . . 119.71(12) ?
C7 C6 C5 . . 122.17(12) ?
C7 C6 H6 . . 118.9 ?
C5 C6 H6 . . 118.9 ?
C6 C7 C8 . . 118.68(13) ?
C6 C7 H7 . . 120.7 ?
C8 C7 H7 . . 120.7 ?
O4 C8 C9 . . 115.52(11) ?
O4 C8 C7 . . 122.74(12) ?
C9 C8 C7 . . 121.73(12) ?
C8 C9 C10 . . 120.43(11) ?
C8 C9 C24 . . 115.57(11) ?
C10 C9 C24 . . 124.00(10) ?
C1 C10 C9 . . 125.36(10) ?
C1 C10 C5 . . 117.62(11) ?
C9 C10 C5 . . 117.00(11) ?
O1 C11 C12 . . 121.75(11) ?
O1 C11 C1 . . 120.60(11) ?
C12 C11 C1 . . 117.59(10) ?
C13 C12 C17 . . 118.87(11) ?
C13 C12 C11 . . 121.50(10) ?
C17 C12 C11 . . 119.60(11) ?
C14 C13 C12 . . 120.57(11) ?
C14 C13 H13 . . 119.7 ?
C12 C13 H13 . . 119.7 ?
C15 C14 C13 . . 119.50(12) ?
C15 C14 H14 . . 120.2 ?
C13 C14 H14 . . 120.2 ?
C14 C15 O5 . . 116.51(12) ?
C14 C15 C16 . . 121.14(12) ?
O5 C15 C16 . . 122.21(12) ?
C17 C16 C15 . . 118.87(12) ?
C17 C16 H16 . . 120.6 ?
C15 C16 H16 . . 120.6 ?
C16 C17 C12 . . 121.04(12) ?
C16 C17 H17 . . 119.5 ?
C12 C17 H17 . . 119.5 ?
C19 C18 C23 . . 121.03(14) ?
C19 C18 O5 . . 123.84(12) ?
C23 C18 O5 . . 115.09(13) ?
C18 C19 C20 . . 119.02(16) ?
C18 C19 H19 . . 120.5 ?
C20 C19 H19 . . 120.5 ?
C21 C20 C19 . . 120.8(2) ?
C21 C20 H20 . . 119.6 ?
C19 C20 H20 . . 119.6 ?
C20 C21 C22 . . 119.42(18) ?
C20 C21 H21 . . 120.3 ?
C22 C21 H21 . . 120.3 ?
C21 C22 C23 . . 120.55(16) ?
C21 C22 H22 . . 119.7 ?
C23 C22 H22 . . 119.7 ?
C22 C23 C18 . . 119.11(17) ?
C22 C23 H23 . . 120.4 ?
C18 C23 H23 . . 120.4 ?
O2 C24 C25 . . 120.76(11) ?
O2 C24 C9 . . 120.79(11) ?
C25 C24 C9 . . 118.44(10) ?
C26 C25 C30 . . 118.80(11) ?
C26 C25 C24 . . 123.49(10) ?
C30 C25 C24 . . 117.70(11) ?
C27 C26 C25 . . 120.77(11) ?
C27 C26 H26 . . 119.6 ?
C25 C26 H26 . . 119.6 ?
C26 C27 C28 . . 119.28(12) ?
C26 C27 H27 . . 120.4 ?
C28 C27 H27 . . 120.4 ?
O6 C28 C27 . . 123.30(11) ?
O6 C28 C29 . . 115.86(11) ?
C27 C28 C29 . . 120.81(11) ?
C30 C29 C28 . . 119.26(11) ?
C30 C29 H29 . . 120.4 ?
C28 C29 H29 . . 120.4 ?
C29 C30 C25 . . 121.08(12) ?
C29 C30 H30 . . 119.5 ?
C25 C30 H30 . . 119.5 ?
C32 C31 C36 . . 122.03(13) ?
C32 C31 O6 . . 118.55(13) ?
C36 C31 O6 . . 119.34(12) ?
C31 C32 C33 . . 118.59(14) ?
C31 C32 H32 . . 120.7 ?
C33 C32 H32 . . 120.7 ?
C34 C33 C32 . . 120.34(14) ?
C34 C33 H33 . . 119.8 ?
C32 C33 H33 . . 119.8 ?
C35 C34 C33 . . 120.08(15) ?
C35 C34 H34 . . 120.0 ?
C33 C34 H34 . . 120.0 ?
C34 C35 C36 . . 120.31(14) ?
C34 C35 H35 . . 119.8 ?
C36 C35 H35 . . 119.8 ?
C31 C36 C35 . . 118.64(13) ?
C31 C36 H36 . . 120.7 ?
C35 C36 H36 . . 120.7 ?
O3 C37 H37A . . 109.5 ?
O3 C37 H37B . . 109.5 ?
H37A C37 H37B . . 109.5 ?
O3 C37 H37C . . 109.5 ?
H37A C37 H37C . . 109.5 ?
H37B C37 H37C . . 109.5 ?
O4 C38 H38A . . 109.5 ?
O4 C38 H38B . . 109.5 ?
H38A C38 H38B . . 109.5 ?
O4 C38 H38C . . 109.5 ?
H38A C38 H38C . . 109.5 ?
H38B C38 H38C . . 109.5 ?

loop_
_geom_bond_atom_site_label_1
_geom_bond_atom_site_label_2
_geom_bond_site_symmetry_2
_geom_bond_distance
_geom_bond_publ_flag
O1 C11 . 1.2167(14) ?
O2 C24 . 1.2135(15) ?
O3 C2 . 1.3714(16) ?
O3 C37 . 1.4217(17) ?
O4 C8 . 1.3727(16) ?
O4 C38 . 1.418(2) ?
O5 C18 . 1.3863(17) ?
O5 C15 . 1.3871(15) ?
O6 C28 . 1.3771(14) ?
O6 C31 . 1.3996(16) ?
C1 C2 . 1.3829(17) ?
C1 C10 . 1.4219(17) ?
C1 C11 . 1.5145(16) ?
C2 C3 . 1.4061(18) ?
C3 C4 . 1.358(2) ?
C3 H3 . 0.9500 ?
C4 C5 . 1.4092(19) ?
C4 H4 . 0.9500 ?
C5 C6 . 1.4045(19) ?
C5 C10 . 1.4339(16) ?
C6 C7 . 1.359(2) ?
C6 H6 . 0.9500 ?
C7 C8 . 1.4070(19) ?
C7 H7 . 0.9500 ?
C8 C9 . 1.3761(17) ?
C9 C10 . 1.4323(17) ?
C9 C24 . 1.5139(16) ?
C11 C12 . 1.4871(16) ?
C12 C13 . 1.3887(17) ?
C12 C17 . 1.3952(16) ?
C13 C14 . 1.3838(17) ?
C13 H13 . 0.9500 ?
C14 C15 . 1.3783(18) ?
C14 H14 . 0.9500 ?
C15 C16 . 1.3873(19) ?
C16 C17 . 1.3792(18) ?
C16 H16 . 0.9500 ?
C17 H17 . 0.9500 ?
C18 C19 . 1.372(2) ?
C18 C23 . 1.3826(19) ?
C19 C20 . 1.384(2) ?
C19 H19 . 0.9500 ?
C20 C21 . 1.376(3) ?
C20 H20 . 0.9500 ?
C21 C22 . 1.378(3) ?
C21 H21 . 0.9500 ?
C22 C23 . 1.382(2) ?
C22 H22 . 0.9500 ?
C23 H23 . 0.9500 ?
C24 C25 . 1.4832(16) ?
C25 C26 . 1.3887(17) ?
C25 C30 . 1.3938(16) ?
C26 C27 . 1.3839(17) ?
C26 H26 . 0.9500 ?
C27 C28 . 1.3847(17) ?
C27 H27 . 0.9500 ?
C28 C29 . 1.3877(18) ?
C29 C30 . 1.3738(18) ?
C29 H29 . 0.9500 ?
C30 H30 . 0.9500 ?
C31 C32 . 1.3729(19) ?
C31 C36 . 1.374(2) ?
C32 C33 . 1.385(2) ?
C32 H32 . 0.9500 ?
C33 C34 . 1.376(2) ?
C33 H33 . 0.9500 ?
C34 C35 . 1.377(2) ?
C34 H34 . 0.9500 ?
C35 C36 . 1.384(2) ?
C35 H35 . 0.9500 ?
C36 H36 . 0.9500 ?
C37 H37A . 0.9800 ?
C37 H37B . 0.9800 ?
C37 H37C . 0.9800 ?
C38 H38A . 0.9800 ?
C38 H38B . 0.9800 ?
C38 H38C . 0.9800 ?

loop_
_geom_hbond_atom_site_label_D
_geom_hbond_atom_site_label_H
_geom_hbond_atom_site_label_A
_geom_hbond_site_symmetry_A
_geom_hbond_distance_DH
_geom_hbond_distance_HA
_geom_hbond_distance_DA
_geom_hbond_angle_DHA
_geom_hbond_publ_flag
C3 H3 O2 2_656 0.95 2.44 3.1479(17) 131 y
C6 H6 O6 4_454 0.95 2.56 3.3293(16) 138 y
C35 H35 Cg3 3_767 0.95 2.78 3.6528(17) 153 y

loop_
_geom_torsion_atom_site_label_1
_geom_torsion_atom_site_label_2
_geom_torsion_atom_site_label_3
_geom_torsion_atom_site_label_4
_geom_torsion_site_symmetry_1
_geom_torsion_site_symmetry_2
_geom_torsion_site_symmetry_3
_geom_torsion_site_symmetry_4
_geom_torsion
_geom_torsion_publ_flag
C37 O3 C2 C1 . . . . -178.33(13) ?
C37 O3 C2 C3 . . . . 1.6(2) ?
C10 C1 C2 O3 . . . . 179.42(11) ?
C11 C1 C2 O3 . . . . -1.79(16) ?
C10 C1 C2 C3 . . . . -0.50(19) ?
C11 C1 C2 C3 . . . . 178.30(12) ?
O3 C2 C3 C4 . . . . 178.22(12) ?
C1 C2 C3 C4 . . . . -1.9(2) ?
C2 C3 C4 C5 . . . . 1.3(2) ?
C3 C4 C5 C6 . . . . -178.26(13) ?
C3 C4 C5 C10 . . . . 1.5(2) ?
C4 C5 C6 C7 . . . . -177.53(14) ?
C10 C5 C6 C7 . . . . 2.7(2) ?
C5 C6 C7 C8 . . . . 1.7(2) ?
C38 O4 C8 C9 . . . . 164.34(16) ?
C38 O4 C8 C7 . . . . -17.1(2) ?
C6 C7 C8 O4 . . . . 177.86(13) ?
C6 C7 C8 C9 . . . . -3.7(2) ?
O4 C8 C9 C10 . . . . 179.63(11) ?
C7 C8 C9 C10 . . . . 1.0(2) ?
O4 C8 C9 C24 . . . . -1.60(17) ?
C7 C8 C9 C24 . . . . 179.81(12) ?
C2 C1 C10 C9 . . . . -175.50(12) ?
C11 C1 C10 C9 . . . . 5.84(19) ?
C2 C1 C10 C5 . . . . 3.26(17) ?
C11 C1 C10 C5 . . . . -175.39(11) ?
C8 C9 C10 C1 . . . . -177.92(12) ?
C24 C9 C10 C1 . . . . 3.42(19) ?
C8 C9 C10 C5 . . . . 3.31(17) ?
C24 C9 C10 C5 . . . . -175.35(11) ?
C6 C5 C10 C1 . . . . 176.01(11) ?
C4 C5 C10 C1 . . . . -3.76(17) ?
C6 C5 C10 C9 . . . . -5.12(17) ?
C4 C5 C10 C9 . . . . 175.10(11) ?
C2 C1 C11 O1 . . . . -87.22(15) ?
C10 C1 C11 O1 . . . . 91.50(16) ?
C2 C1 C11 C12 . . . . 90.10(13) ?
C10 C1 C11 C12 . . . . -91.18(14) ?
O1 C11 C12 C13 . . . . -177.79(11) ?
C1 C11 C12 C13 . . . . 4.92(16) ?
O1 C11 C12 C17 . . . . 0.44(18) ?
C1 C11 C12 C17 . . . . -176.85(11) ?
C17 C12 C13 C14 . . . . -0.39(18) ?
C11 C12 C13 C14 . . . . 177.86(11) ?
C12 C13 C14 C15 . . . . 0.28(18) ?
C13 C14 C15 O5 . . . . -176.41(11) ?
C13 C14 C15 C16 . . . . -0.6(2) ?
C18 O5 C15 C14 . . . . -123.87(13) ?
C18 O5 C15 C16 . . . . 60.33(18) ?
C14 C15 C16 C17 . . . . 0.9(2) ?
O5 C15 C16 C17 . . . . 176.54(12) ?
C15 C16 C17 C12 . . . . -1.0(2) ?
C13 C12 C17 C16 . . . . 0.78(19) ?
C11 C12 C17 C16 . . . . -177.51(12) ?
C15 O5 C18 C19 . . . . 8.8(2) ?
C15 O5 C18 C23 . . . . -173.45(12) ?
C23 C18 C19 C20 . . . . 2.4(3) ?
O5 C18 C19 C20 . . . . 179.97(17) ?
C18 C19 C20 C21 . . . . -1.7(3) ?
C19 C20 C21 C22 . . . . 0.3(4) ?
C20 C21 C22 C23 . . . . 0.3(3) ?
C21 C22 C23 C18 . . . . 0.4(3) ?
C19 C18 C23 C22 . . . . -1.7(2) ?
O5 C18 C23 C22 . . . . -179.52(13) ?
C8 C9 C24 O2 . . . . 98.63(15) ?
C10 C9 C24 O2 . . . . -82.66(16) ?
C8 C9 C24 C25 . . . . -80.37(14) ?
C10 C9 C24 C25 . . . . 98.34(14) ?
O2 C24 C25 C26 . . . . -172.30(12) ?
C9 C24 C25 C26 . . . . 6.70(17) ?
O2 C24 C25 C30 . . . . 9.04(18) ?
C9 C24 C25 C30 . . . . -171.96(11) ?
C30 C25 C26 C27 . . . . -1.23(18) ?
C24 C25 C26 C27 . . . . -179.88(11) ?
C25 C26 C27 C28 . . . . 0.25(19) ?
C31 O6 C28 C27 . . . . -22.47(18) ?
C31 O6 C28 C29 . . . . 159.22(12) ?
C26 C27 C28 O6 . . . . -177.55(11) ?
C26 C27 C28 C29 . . . . 0.68(19) ?
O6 C28 C29 C30 . . . . 177.76(12) ?
C27 C28 C29 C30 . . . . -0.6(2) ?
C28 C29 C30 C25 . . . . -0.4(2) ?
C26 C25 C30 C29 . . . . 1.33(19) ?
C24 C25 C30 C29 . . . . -179.95(12) ?
C28 O6 C31 C32 . . . . 107.42(14) ?
C28 O6 C31 C36 . . . . -75.86(15) ?
C36 C31 C32 C33 . . . . 0.7(2) ?
O6 C31 C32 C33 . . . . 177.33(13) ?
C31 C32 C33 C34 . . . . -0.7(2) ?
C32 C33 C34 C35 . . . . 0.4(3) ?
C33 C34 C35 C36 . . . . -0.1(2) ?
C32 C31 C36 C35 . . . . -0.4(2) ?
O6 C31 C36 C35 . . . . -177.04(12) ?
C34 C35 C36 C31 . . . . 0.1(2) ?

loop_
_cod_related_entry_id
_cod_related_entry_database
_cod_related_entry_code
1 ChemSpider 30656310
